data_2008935
loop_
_publ_author_name
'Gomes, Ligia'
'Pinho, Dora'
'Freire, Cristina'
'de Castro, Baltazar'

_publ_section_title
;(1,4-Dioxane-<i>O</i>){3,3',5,5'-tetrachloro-2,2'-[4-methyl-4-azaheptane-1,7-diylbis(nitrilomethylidyne-<i>N</i>)]diphenolato-<i>O</i>,<i>O</i>'}nickel(II),
 [Ni(3,5-Cl~4~salMetrien)]
;
_journal_issue 9
_journal_name_full 'Acta Crystallographica Section C'
_journal_page_first 1425
_journal_page_last 1427
_journal_paper_doi 10.1107/S0108270199004588
_journal_volume 55
_journal_year 1999
_chemical_formula_iupac '[Ni (C21 H21 Cl4 N3 O2) (C4 H8 O2)]'
_chemical_formula_moiety 'C25 H29 Cl4 N3 Ni O4'
_chemical_formula_structural '[Ni (C21 H21 Cl4 N3 O2) (C4 H8 O2)]'
_chemical_formula_sum 'C25 H29 Cl4 N3 Ni O4'
_chemical_formula_weight 636.01
_chemical_name_common '[Ni(3,5-Cl4salMetrien)]'
_chemical_name_systematic
;
(1,4-dioxan-O)
[3,3'-methyliminobis(1,3-propanediylnitrilomethylidyne)di-3'',5''-dichloroph
enolate-N,N',N'',O] nickel(II)
;
_space_group_IT_number 15
_symmetry_cell_setting monoclinic
_symmetry_space_group_name_Hall '-C 2yc'
_symmetry_space_group_name_H-M 'C 1 2/c 1'
_audit_creation_method SHELXL
_cell_angle_alpha 90.00
_cell_angle_beta 123.50(2)
_cell_angle_gamma 90.00
_cell_formula_units_Z 8
_cell_length_a 28.308(3)
_cell_length_b 11.306(3)
_cell_length_c 20.622(3)
_cell_measurement_reflns_used 458
_cell_measurement_temperature 298(2)
_cell_measurement_theta_max 28.2
_cell_measurement_theta_min 4.8
_cell_volume 5504(2)
_computing_cell_refinement 'CELL (Stoe, 1997b)'
_computing_data_collection 'IPDS (Stoe, 1997a)'
_computing_data_reduction 'INTEGRATE (Stoe, 1997c)'
_computing_molecular_graphics 'ORTEPII (Johnson, 1976)'
_computing_publication_material SHELXL93
_computing_structure_refinement 'SHELXL93 (Sheldrick, 1993)'
_computing_structure_solution 'SHELXS86 (Sheldrick, 1990)'
_diffrn_ambient_temperature 298(2)
_diffrn_measurement_device 'Stoe Image Plate Detector System (IPDS)'
_diffrn_measurement_method Area-detector
_diffrn_radiation_monochromator graphite
_diffrn_radiation_source 'fine-focus sealed tube'
_diffrn_radiation_type MoK\a
_diffrn_radiation_wavelength 0.71069
_diffrn_reflns_av_R_equivalents 0.054
_diffrn_reflns_av_sigmaI/netI 0.0300
_diffrn_reflns_limit_h_max 37
_diffrn_reflns_limit_h_min -36
_diffrn_reflns_limit_k_max 14
_diffrn_reflns_limit_k_min -14
_diffrn_reflns_limit_l_max 24
_diffrn_reflns_limit_l_min -24
_diffrn_reflns_number 28622
_diffrn_reflns_theta_max 28.17
_diffrn_reflns_theta_min 4.99
_diffrn_standards_decay_% 0
_diffrn_standards_interval_time 90
_diffrn_standards_number 3
_exptl_absorpt_coefficient_mu 1.130
_exptl_absorpt_correction_type none
_exptl_crystal_colour red
_exptl_crystal_density_diffrn 1.535
_exptl_crystal_description block
_exptl_crystal_F_000 2624
_exptl_crystal_size_max 0.4
_exptl_crystal_size_mid 0.3
_exptl_crystal_size_min 0.3
_refine_diff_density_max 0.378
_refine_diff_density_min -0.482
_refine_ls_extinction_coef 0.00054(15)
_refine_ls_extinction_method SHELXL93
_refine_ls_goodness_of_fit_all 1.310
_refine_ls_goodness_of_fit_ref 1.346
_refine_ls_hydrogen_treatment refxyz
_refine_ls_matrix_type full
_refine_ls_number_parameters 434
_refine_ls_number_reflns 5656
_refine_ls_number_restraints 0
_refine_ls_restrained_S_all 1.339
_refine_ls_restrained_S_obs 1.346
_refine_ls_R_factor_all 0.076
_refine_ls_R_factor_gt 0.046
_refine_ls_shift/esd_mean 0.000
_refine_ls_shift/su_max 0.008
_refine_ls_structure_factor_coef Fsqd
_refine_ls_weighting_details 'w = 1/[\s^2^(Fo^2^)+(0.0220P)^2^+7.2932P] where P = (Fo^2^+2Fc^2^)/3'
_refine_ls_weighting_scheme calc
_refine_ls_wR_factor_all 0.108
_refine_ls_wR_factor_ref 0.091
_reflns_number_gt 4420
_reflns_number_total 6208
_reflns_observed_criterion I>2\s(I)
_cod_data_source_file na1403.cif
_cod_data_source_block NA1403
_cod_depositor_comments
;
The following automatic conversions were performed:

'_refine_ls_weighting_scheme' value 'calc w =
1/[\s^2^(Fo^2^)+(0.0220P)^2^+7.2932P] where P = (Fo^2^+2Fc^2^)/3' was
changed to 'calc'. New tag '_refine_ls_weighting_details' was
created. The value of the new tag was set to 'w =
1/[\s^2^(Fo^2^)+(0.0220P)^2^+7.2932P] where P = (Fo^2^+2Fc^2^)/3'.

Automatic conversion script
Id: cif_fix_values 3143 2015-03-26 13:38:13Z robertas 
;
_cod_original_cell_volume 5503.7(18)
_cod_original_sg_symbol_H-M 'C 2/c'
_cod_database_code 2008935

loop_
_symmetry_equiv_pos_as_xyz
'x, y, z'
'-x, y, -z+1/2'
'x+1/2, y+1/2, z'
'-x+1/2, y+1/2, -z+1/2'
'-x, -y, -z'
'x, -y, z-1/2'
'-x+1/2, -y+1/2, -z'
'x+1/2, -y+1/2, z-1/2'

loop_
_atom_site_aniso_label
_atom_site_aniso_U_11
_atom_site_aniso_U_22
_atom_site_aniso_U_33
_atom_site_aniso_U_12
_atom_site_aniso_U_13
_atom_site_aniso_U_23
Ni1 0.0391(2) 0.0464(2) 0.0339(2) -0.0019(2) 0.02056(15) -0.0033(2)
N1 0.0461(14) 0.054(2) 0.0367(13) -0.0046(12) 0.0239(11) -0.0048(11)
O1 0.0574(13) 0.0535(13) 0.0449(12) -0.0061(10) 0.0341(10) -0.0056(9)
C1 0.0392(14) 0.054(2) 0.041(2) 0.0003(13) 0.0253(12) 0.0019(13)
C2 0.047(2) 0.063(2) 0.044(2) 0.0030(15) 0.0282(13) 0.0027(14)
Cl2 0.0865(7) 0.0913(7) 0.0548(5) -0.0124(5) 0.0493(5) -0.0143(5)
C3 0.051(2) 0.071(2) 0.052(2) 0.011(2) 0.033(2) 0.016(2)
C4 0.049(2) 0.057(2) 0.071(2) 0.007(2) 0.038(2) 0.012(2)
Cl4 0.1047(8) 0.0611(6) 0.1258(10) 0.0046(6) 0.0858(8) 0.0187(6)
C5 0.048(2) 0.055(2) 0.059(2) -0.0004(15) 0.032(2) -0.001(2)
C6 0.0418(15) 0.052(2) 0.043(2) -0.0044(13) 0.0246(13) -0.0028(13)
C7 0.045(2) 0.058(2) 0.042(2) -0.0076(14) 0.0241(14) -0.0103(14)
C8 0.058(2) 0.073(2) 0.036(2) -0.016(2) 0.0261(15) -0.011(2)
C9 0.082(3) 0.081(3) 0.037(2) -0.005(2) 0.012(2) -0.003(2)
C101 0.028(3) 0.061(4) 0.034(3) 0.002(2) 0.012(2) 0.002(3)
C102 0.077(5) 0.104(7) 0.054(4) 0.025(5) 0.036(4) 0.020(4)
N2 0.0413(13) 0.056(2) 0.0454(14) 0.0029(11) 0.0245(11) 0.0030(11)
C111 0.061(4) 0.051(4) 0.044(3) -0.003(3) 0.033(3) 0.008(3)
C112 0.047(4) 0.111(7) 0.112(7) 0.016(4) 0.048(5) 0.019(6)
C10A 0.038(3) 0.053(4) 0.049(3) 0.010(3) 0.023(3) 0.000(3)
C10B 0.067(5) 0.061(5) 0.096(7) 0.015(4) 0.022(5) 0.016(5)
C9A 0.071(2) 0.061(2) 0.077(3) 0.011(2) 0.046(2) -0.011(2)
C8A 0.068(2) 0.057(2) 0.057(2) -0.002(2) 0.040(2) -0.017(2)
C7A 0.049(2) 0.049(2) 0.041(2) -0.0030(14) 0.0212(13) -0.0049(13)
C6A 0.044(2) 0.044(2) 0.045(2) -0.0027(13) 0.0235(13) -0.0018(13)
C5A 0.044(2) 0.052(2) 0.051(2) -0.0071(14) 0.0185(14) -0.0048(15)
C4A 0.042(2) 0.054(2) 0.067(2) -0.0004(15) 0.025(2) 0.001(2)
Cl4A 0.0402(4) 0.0943(8) 0.0968(8) -0.0023(5) 0.0230(5) -0.0002(6)
C3A 0.050(2) 0.050(2) 0.076(2) 0.0017(15) 0.039(2) -0.001(2)
C2A 0.048(2) 0.047(2) 0.053(2) 0.0003(14) 0.0304(14) -0.0025(14)
Cl2A 0.0663(5) 0.0787(6) 0.0676(6) -0.0023(5) 0.0422(5) -0.0211(5)
C1A 0.0391(15) 0.045(2) 0.044(2) 0.0004(12) 0.0222(12) 0.0011(12)
O1A 0.0391(10) 0.0608(14) 0.0368(10) -0.0036(9) 0.0209(8) -0.0047(9)
N1A 0.0470(14) 0.0464(15) 0.0424(13) 0.0007(11) 0.0249(11) -0.0038(11)
O2 0.0551(12) 0.0463(12) 0.0422(11) 0.0093(10) 0.0250(10) 0.0021(9)
C12 0.060(2) 0.062(2) 0.043(2) 0.007(2) 0.025(2) 0.007(2)
C13 0.062(2) 0.074(3) 0.055(2) 0.012(2) 0.017(2) 0.008(2)
O3 0.065(2) 0.068(2) 0.076(2) 0.0219(14) 0.0236(14) 0.0146(14)
C13A 0.064(2) 0.058(2) 0.085(3) 0.011(2) 0.040(2) 0.002(2)
C12A 0.059(2) 0.051(2) 0.059(2) 0.006(2) 0.031(2) -0.002(2)

loop_
_atom_site_label
_atom_site_fract_x
_atom_site_fract_y
_atom_site_fract_z
_atom_site_U_iso_or_equiv
_atom_site_thermal_displace_type
_atom_site_calc_flag
_atom_site_refinement_flags
_atom_site_occupancy
_atom_site_disorder_group
_atom_site_type_symbol
Ni1 0.352541(15) 0.41180(3) 0.21265(2) 0.03961(12) Uani d . 1 . Ni
N1 0.39990(10) 0.5401(2) 0.28974(14) 0.0452(6) Uani d . 1 . N
O1 0.39128(9) 0.4496(2) 0.15792(12) 0.0489(5) Uani d . 1 . O
C1 0.40498(12) 0.5560(3) 0.1513(2) 0.0434(7) Uani d . 1 . C
C2 0.40753(13) 0.5862(3) 0.0864(2) 0.0497(7) Uani d . 1 . C
Cl2 0.38763(4) 0.47769(10) 0.01621(5) 0.0721(3) Uani d . 1 . Cl
C3 0.42171(14) 0.6966(3) 0.0751(2) 0.0553(8) Uani d . 1 . C
H3 0.4204(15) 0.713(3) 0.029(2) 0.069(11) Uiso d . 1 . H
C4 0.43453(13) 0.7844(3) 0.1291(2) 0.0562(8) Uani d . 1 . C
Cl4 0.45382(5) 0.92392(9) 0.11483(8) 0.0854(3) Uani d . 1 . Cl
C5 0.43274(13) 0.7622(3) 0.1927(2) 0.0526(8) Uani d . 1 . C
H5 0.4421(14) 0.824(3) 0.231(2) 0.061(10) Uiso d . 1 . H
C6 0.41833(12) 0.6495(3) 0.2050(2) 0.0450(7) Uani d . 1 . C
C7 0.42101(13) 0.6293(3) 0.2763(2) 0.0484(7) Uani d . 1 . C
H7 0.4422(12) 0.684(3) 0.3161(18) 0.045(8) Uiso d . 1 . H
C8 0.4133(2) 0.5203(4) 0.3681(2) 0.0555(8) Uani d . 1 . C
H8A 0.4274(14) 0.595(3) 0.400(2) 0.062(10) Uiso d . 1 . H
H8B 0.3787(13) 0.498(3) 0.3645(17) 0.046(8) Uiso d . 1 . H
C9 0.4565(2) 0.4215(4) 0.4065(2) 0.0772(12) Uani d . 1 . C
H9A 0.4449(2) 0.3698(4) 0.4329(2) 0.093 Uiso calc R 1 1 H
H9B 0.4926(2) 0.4561(4) 0.4459(2) 0.093 Uiso calc R 1 1 H
C101 0.4661(2) 0.3414(6) 0.3499(3) 0.0442(13) Uani d P 0.50 1 C
H10A 0.4801(2) 0.3910(6) 0.3256(3) 0.053 Uiso calc PR 0.50 1 H
H10B 0.4946(2) 0.2820(6) 0.3806(3) 0.053 Uiso calc PR 0.50 1 H
C102 0.4237(4) 0.2977(8) 0.3678(4) 0.078(2) Uani d P 0.50 2 C
H10C 0.4462(4) 0.2322(8) 0.4009(4) 0.093 Uiso calc PR 0.50 2 H
H10D 0.3877(4) 0.2974(8) 0.3631(4) 0.093 Uiso calc PR 0.50 2 H
N2 0.41383(10) 0.2828(2) 0.28934(14) 0.0473(6) Uani d . 1 . N
C111 0.3912(3) 0.2053(6) 0.3271(4) 0.0501(15) Uani d P 0.50 1 C
C112 0.4699(3) 0.3012(9) 0.2977(6) 0.088(3) Uani d P 0.50 2 C
C10A 0.4283(2) 0.2068(6) 0.2431(4) 0.0469(14) Uani d P 0.50 1 C
H10E 0.4586(2) 0.1537(6) 0.2786(4) 0.056 Uiso calc PR 0.50 1 H
H10F 0.4427(2) 0.2574(6) 0.2198(4) 0.056 Uiso calc PR 0.50 1 H
C10B 0.3924(4) 0.1654(7) 0.2659(5) 0.087(3) Uani d P 0.50 2 C
H10G 0.3575(4) 0.1576(7) 0.2641(5) 0.104 Uiso calc PR 0.50 2 H
H10H 0.4196(4) 0.1097(7) 0.3040(5) 0.104 Uiso calc PR 0.50 2 H
C9A 0.3799(2) 0.1330(3) 0.1789(2) 0.0673(10) Uani d . 1 . C
H9A1 0.3618(2) 0.0898(3) 0.2001(2) 0.081 Uiso calc R 1 1 H
H9A2 0.3951(2) 0.0758(3) 0.1600(2) 0.081 Uiso calc R 1 1 H
C8A 0.3358(2) 0.2092(3) 0.1111(2) 0.0575(9) Uani d . 1 . C
H8AA 0.3100(14) 0.159(3) 0.068(2) 0.055(9) Uiso d . 1 . H
H8AB 0.3538(16) 0.260(4) 0.093(2) 0.075(12) Uiso d . 1 . H
C7A 0.25363(13) 0.2603(3) 0.1080(2) 0.0479(7) Uani d . 1 . C
H7A 0.2336(13) 0.195(3) 0.0645(19) 0.058(9) Uiso d . 1 . H
C6A 0.22114(12) 0.3158(3) 0.1345(2) 0.0453(7) Uani d . 1 . C
C5A 0.16185(13) 0.3053(3) 0.0874(2) 0.0527(8) Uani d . 1 . C
H5A 0.1456(14) 0.270(3) 0.040(2) 0.056(10) Uiso d . 1 . H
C4A 0.12904(13) 0.3501(3) 0.1109(2) 0.0568(8) Uani d . 1 . C
Cl4A 0.05514(4) 0.34494(11) 0.04964(7) 0.0849(3) Uani d . 1 . Cl
C3A 0.15353(14) 0.4030(3) 0.1828(2) 0.0561(8) Uani d . 1 . C
H3A 0.1301(15) 0.433(3) 0.204(2) 0.069(11) Uiso d . 1 . H
C2A 0.21165(13) 0.4139(3) 0.2299(2) 0.0481(7) Uani d . 1 . C
Cl2A 0.24255(4) 0.48179(9) 0.31980(6) 0.0681(3) Uani d . 1 . Cl
C1A 0.24838(12) 0.3747(3) 0.2078(2) 0.0429(6) Uani d . 1 . C
O1A 0.30235(8) 0.3913(2) 0.25323(11) 0.0456(5) Uani d . 1 . O
N1A 0.30581(10) 0.2824(2) 0.13504(14) 0.0451(6) Uani d . 1 . N
O2 0.28721(9) 0.5474(2) 0.13328(12) 0.0488(5) Uani d . 1 . O
C12 0.2707(2) 0.5696(4) 0.0548(2) 0.0565(8) Uani d . 1 . C
H12 0.2913(15) 0.642(3) 0.055(2) 0.067(11) Uiso d . 1 . H
H12A 0.2787(15) 0.492(4) 0.036(2) 0.073(11) Uiso d . 1 . H
C13 0.2087(2) 0.5971(4) 0.0053(2) 0.0719(11) Uani d . 1 . C
H13 0.1993(18) 0.620(4) -0.046(3) 0.093(15) Uiso d . 1 . H
H13A 0.1868(18) 0.529(4) 0.004(2) 0.087(14) Uiso d . 1 . H
O3 0.19592(11) 0.6976(2) 0.0345(2) 0.0778(8) Uani d . 1 . O
C13A 0.2113(2) 0.6738(4) 0.1115(3) 0.0691(10) Uani d . 1 . C
H13AA 0.2036(16) 0.748(4) 0.130(2) 0.081(12) Uiso d . 1 . H
H13AB 0.1887(16) 0.604(4) 0.112(2) 0.075(12) Uiso d . 1 . H
C12A 0.2733(2) 0.6473(3) 0.1626(2) 0.0568(8) Uani d . 1 . C
H12AA 0.2970(13) 0.717(3) 0.1677(18) 0.052(9) Uiso d . 1 . H
H12AB 0.2843(14) 0.626(3) 0.212(2) 0.057(10) Uiso d . 1 . H

loop_
_atom_type_symbol
_atom_type_description
_atom_type_scat_dispersion_real
_atom_type_scat_dispersion_imag
_atom_type_scat_source
C C 0.0033 0.0016 'International Tables Vol C Tables 4.2.6.8 and 6.1.1.4'
N N 0.0061 0.0033 'International Tables Vol C Tables 4.2.6.8 and 6.1.1.4'
O O 0.0106 0.0060 'International Tables Vol C Tables 4.2.6.8 and 6.1.1.4'
Ni Ni 0.2850 1.1130 'International Tables Vol C Tables 4.2.6.8 and 6.1.1.4'
Cl Cl 0.1484 0.1585 'International Tables Vol C Tables 4.2.6.8 and 6.1.1.4'
H H 0.0000 0.0000 'International Tables Vol C Tables 4.2.6.8 and 6.1.1.4'

loop_
_geom_angle_atom_site_label_1
_geom_angle_atom_site_label_2
_geom_angle_atom_site_label_3
_geom_angle
_geom_angle_publ_flag
O1 Ni1 N1 87.61(9) yes
O1 Ni1 O1A 169.97(9) yes
N1 Ni1 O1A 93.97(9) yes
O1 Ni1 N1A 91.75(9) yes
N1 Ni1 N1A 179.25(10) yes
O1A Ni1 N1A 86.72(9) yes
O1 Ni1 N2 95.08(9) yes
N1 Ni1 N2 89.58(10) yes
O1A Ni1 N2 94.83(9) yes
N1A Ni1 N2 90.08(10) yes
O1 Ni1 O2 86.04(8) yes
N1 Ni1 O2 90.29(9) yes
O1A Ni1 O2 84.05(8) yes
N1A Ni1 O2 90.07(9) yes
N2 Ni1 O2 178.86(9) yes
C7 N1 C8 119.6(3) ?
C7 N1 Ni1 125.7(2) ?
C8 N1 Ni1 114.5(2) ?
C1 O1 Ni1 123.1(2) ?
O1 C1 C2 119.8(3) ?
O1 C1 C6 125.0(3) ?
C2 C1 C6 115.2(3) ?
C3 C2 C1 123.4(3) ?
C3 C2 Cl2 119.6(3) ?
C1 C2 Cl2 117.0(3) ?
C2 C3 C4 119.3(3) ?
C5 C4 C3 120.6(3) ?
C5 C4 Cl4 120.7(3) ?
C3 C4 Cl4 118.7(3) ?
C4 C5 C6 120.7(3) ?
C5 C6 C1 120.8(3) ?
C5 C6 C7 118.0(3) ?
C1 C6 C7 121.1(3) ?
N1 C7 C6 125.2(3) ?
N1 C8 C9 109.4(3) ?
C8 C9 C101 116.4(3) ?
C8 C9 C102 107.5(4) ?
N2 C101 C9 112.1(4) ?
N2 C102 C9 110.1(6) ?
C10B N2 C102 105.2(6) ?
C101 N2 C10A 107.5(4) ?
C10B N2 C112 112.9(6) ?
C102 N2 C112 107.7(6) ?
C101 N2 C111 109.5(4) ?
C10A N2 C111 109.5(4) ?
C10B N2 Ni1 111.2(4) ?
C101 N2 Ni1 110.2(3) ?
C102 N2 Ni1 108.3(3) ?
C10A N2 Ni1 108.3(3) ?
C112 N2 Ni1 111.2(4) ?
C111 N2 Ni1 111.7(3) ?
N2 C10A C9A 115.9(4) ?
N2 C10B C9A 111.5(6) ?
C10A C9A C8A 112.1(4) ?
C8A C9A C10B 116.3(4) ?
N1A C8A C9A 110.2(3) ?
N1A C7A C6A 124.8(3) ?
C5A C6A C1A 120.8(3) ?
C5A C6A C7A 118.0(3) ?
C1A C6A C7A 121.2(3) ?
C4A C5A C6A 120.9(3) ?
C5A C4A C3A 120.5(3) ?
C5A C4A Cl4A 120.7(3) ?
C3A C4A Cl4A 118.8(3) ?
C2A C3A C4A 119.4(3) ?
C3A C2A C1A 123.2(3) ?
C3A C2A Cl2A 119.6(2) ?
C1A C2A Cl2A 117.1(2) ?
O1A C1A C2A 120.4(3) ?
O1A C1A C6A 124.6(3) ?
C2A C1A C6A 115.0(3) ?
C1A O1A Ni1 122.5(2) ?
C7A N1A C8A 119.3(3) ?
C7A N1A Ni1 125.2(2) ?
C8A N1A Ni1 115.5(2) ?
C12A O2 C12 110.0(3) ?
C12A O2 Ni1 122.3(2) ?
C12 O2 Ni1 124.2(2) ?
O2 C12 C13 109.6(3) ?
O3 C13 C12 110.7(3) ?
C13A O3 C13 109.2(3) ?
O3 C13A C12A 110.0(3) ?
O2 C12A C13A 110.5(3) ?

loop_
_geom_bond_atom_site_label_1
_geom_bond_atom_site_label_2
_geom_bond_site_symmetry_2
_geom_bond_distance
_geom_bond_publ_flag
Ni1 O1 . 2.006(2) yes
Ni1 N1 . 2.019(3) yes
Ni1 O1A . 2.021(2) yes
Ni1 N1A . 2.028(2) yes
Ni1 N2 . 2.147(3) yes
Ni1 O2 . 2.260(2) yes
N1 C7 . 1.278(4) ?
N1 C8 . 1.459(4) ?
O1 C1 . 1.295(4) ?
C1 C2 . 1.421(4) ?
C1 C6 . 1.424(4) ?
C2 C3 . 1.370(5) ?
C2 Cl2 . 1.737(3) ?
C3 C4 . 1.382(5) ?
C4 C5 . 1.362(5) ?
C4 Cl4 . 1.747(4) ?
C5 C6 . 1.404(5) ?
C6 C7 . 1.447(4) ?
C8 C9 . 1.518(5) ?
C9 C101 . 1.614(7) ?
C9 C102 . 1.625(10) ?
C101 N2 . 1.465(6) ?
C102 N2 . 1.491(8) ?
N2 C10B . 1.428(9) ?
N2 C10A . 1.499(6) ?
N2 C112 . 1.514(8) ?
N2 C111 . 1.528(6) ?
C10A C9A . 1.524(7) ?
C10B C9A . 1.668(11) ?
C9A C8A . 1.526(5) ?
C8A N1A . 1.454(4) ?
C7A N1A . 1.283(4) ?
C7A C6A . 1.447(4) ?
C6A C5A . 1.405(4) ?
C6A C1A . 1.428(4) ?
C5A C4A . 1.360(5) ?
C4A C3A . 1.380(5) ?
C4A Cl4A . 1.749(3) ?
C3A C2A . 1.379(4) ?
C2A C1A . 1.417(4) ?
C2A Cl2A . 1.733(3) ?
C1A O1A . 1.291(3) ?
O2 C12A . 1.435(4) ?
O2 C12 . 1.437(4) ?
C12 C13 . 1.497(5) ?
C13 O3 . 1.422(5) ?
O3 C13A . 1.421(5) ?
C13A C12A . 1.495(5) ?
